data_7232635
loop_
_publ_author_name
'Kang, Jing-Wen'
'Li, Xiang'
'Chen, Fei-Yu'
'Luo, Yuan'
'Zhang, Shu-Cang'
'Kang, Bin'
'Peng, Cheng'
'Tian, Xu'
'Han, Bo'

_publ_section_title
;
 Protecting group-directed annulations of tetra-substituted oxindole
 olefins and sulfur ylides: regio- and chemoselective synthesis of
 cyclopropane- and dihydrofuran-fused spirooxindoles
;
_journal_issue 22
_journal_name_full 'RSC Advances'
_journal_page_first 12255
_journal_paper_doi 10.1039/C9RA02192B
_journal_volume 9
_journal_year 2019
_chemical_formula_moiety 'C27 H27 N O7'
_chemical_formula_sum 'C27 H27 N O7'
_chemical_formula_weight 477.49
_space_group_crystal_system orthorhombic
_space_group_IT_number 33
_space_group_name_Hall 'P 2c -2n'
_space_group_name_H-M_alt 'P n a 21'
_symmetry_space_group_name_Hall 'P 2c -2n'
_symmetry_space_group_name_H-M 'P n a 21'
_atom_sites_solution_hydrogens geom
_atom_sites_solution_primary direct
_audit_creation_date 2019-01-11
_audit_creation_method
;
Olex2 1.2
(compiled 2018.05.29 svn.r3508 for OlexSys, GUI svn.r5506)
;
_audit_update_record
;
2019-02-07 deposited with the CCDC.    2019-04-11 downloaded from the CCDC.
;
_cell_angle_alpha 90
_cell_angle_beta 90
_cell_angle_gamma 90
_cell_formula_units_Z 8
_cell_length_a 21.1261(6)
_cell_length_b 24.8124(6)
_cell_length_c 9.1976(2)
_cell_measurement_reflns_used 6189
_cell_measurement_temperature 230
_cell_measurement_theta_max 72.6110
_cell_measurement_theta_min 4.0830
_cell_volume 4821.3(2)
_computing_cell_refinement
;
CrysAlisPro, Agilent Technologies,
Version 1.171.37.35 (release 13-08-2014 CrysAlis171 .NET)
(compiled Aug 13 2014,18:06:01)
;
_computing_data_collection
;
CrysAlisPro, Agilent Technologies,
Version 1.171.37.35 (release 13-08-2014 CrysAlis171 .NET)
(compiled Aug 13 2014,18:06:01)
;
_computing_data_reduction
;
CrysAlisPro, Agilent Technologies,
Version 1.171.37.35 (release 13-08-2014 CrysAlis171 .NET)
(compiled Aug 13 2014,18:06:01)
;
_computing_molecular_graphics 'Olex2 (Dolomanov et al., 2009)'
_computing_publication_material 'Olex2 (Dolomanov et al., 2009)'
_computing_structure_refinement 'ShelXL (Sheldrick, 2015)'
_computing_structure_solution 'ShelXT (Sheldrick, 2015)'
_diffrn_ambient_environment air
_diffrn_ambient_temperature 230
_diffrn_detector 'CCD plate'
_diffrn_detector_area_resol_mean 15.9595
_diffrn_detector_type EosS2
_diffrn_measured_fraction_theta_full 0.998
_diffrn_measured_fraction_theta_max 0.975
_diffrn_measurement_details
;
#__ type_ start__ end____ width___ exp.time_
  1 omega  -31.00   53.00   1.0000    5.3700
omega____ theta____ kappa____ phi______ frames
    -       36.4171  -57.0000 -180.0000 84

#__ type_ start__ end____ width___ exp.time_
  2 omega    1.00   75.00   1.0000    5.3700
omega____ theta____ kappa____ phi______ frames
    -       36.4171  -99.0000  150.0000 74

#__ type_ start__ end____ width___ exp.time_
  3 omega    1.00   75.00   1.0000    5.3700
omega____ theta____ kappa____ phi______ frames
    -       36.4171  -99.0000  120.0000 74

#__ type_ start__ end____ width___ exp.time_
  4 omega   18.00  106.00   1.0000    5.3700
omega____ theta____ kappa____ phi______ frames
    -       36.4171   38.0000  -90.0000 88

#__ type_ start__ end____ width___ exp.time_
  5 omega   22.00   74.00   1.0000    5.3700
omega____ theta____ kappa____ phi______ frames
    -       36.4171  -99.0000    0.0000 52

#__ type_ start__ end____ width___ exp.time_
  6 omega   41.00   89.00   1.0000   21.5000
omega____ theta____ kappa____ phi______ frames
    -      108.0000  -30.0000    0.0000 48

#__ type_ start__ end____ width___ exp.time_
  7 omega   58.00   85.00   1.0000   21.5000
omega____ theta____ kappa____ phi______ frames
    -      108.0000  -30.0000 -120.0000 27

#__ type_ start__ end____ width___ exp.time_
  8 omega   70.00  107.00   1.0000   21.5000
omega____ theta____ kappa____ phi______ frames
    -      108.0000  -94.0000  -90.0000 37

#__ type_ start__ end____ width___ exp.time_
  9 omega   40.00   80.00   1.0000   21.5000
omega____ theta____ kappa____ phi______ frames
    -      108.0000  -45.0000   60.0000 40

#__ type_ start__ end____ width___ exp.time_
 10 omega   64.00   90.00   1.0000   21.5000
omega____ theta____ kappa____ phi______ frames
    -      108.0000  -30.0000   60.0000 26

#__ type_ start__ end____ width___ exp.time_
 11 omega   44.00   95.00   1.0000   21.5000
omega____ theta____ kappa____ phi______ frames
    -      108.0000  -45.0000 -120.0000 51

#__ type_ start__ end____ width___ exp.time_
 12 omega   44.00   69.00   1.0000   21.5000
omega____ theta____ kappa____ phi______ frames
    -      108.0000  -45.0000  120.0000 25

#__ type_ start__ end____ width___ exp.time_
 13 omega  100.00  178.00   1.0000   21.5000
omega____ theta____ kappa____ phi______ frames
    -      108.0000  111.0000 -180.0000 78
;
_diffrn_measurement_device 'four-circle diffractometer'
_diffrn_measurement_device_type 'New Gemini, Dual, Cu at zero, EosS2'
_diffrn_measurement_method '\w scans'
_diffrn_orient_matrix_UB_11 0.0340707000
_diffrn_orient_matrix_UB_12 0.0329581000
_diffrn_orient_matrix_UB_13 0.0535350000
_diffrn_orient_matrix_UB_21 0.0638965000
_diffrn_orient_matrix_UB_22 -0.0392983000
_diffrn_orient_matrix_UB_23 -0.0261495000
_diffrn_orient_matrix_UB_31 0.0086974000
_diffrn_orient_matrix_UB_32 0.1594178000
_diffrn_orient_matrix_UB_33 -0.0174843000
_diffrn_radiation_monochromator graphite
_diffrn_radiation_probe x-ray
_diffrn_radiation_type CuK\a
_diffrn_radiation_wavelength 1.54184
_diffrn_reflns_av_R_equivalents 0.0336
_diffrn_reflns_av_unetI/netI 0.0337
_diffrn_reflns_Laue_measured_fraction_full 0.998
_diffrn_reflns_Laue_measured_fraction_max 0.975
_diffrn_reflns_limit_h_max 19
_diffrn_reflns_limit_h_min -25
_diffrn_reflns_limit_k_max 26
_diffrn_reflns_limit_k_min -30
_diffrn_reflns_limit_l_max 11
_diffrn_reflns_limit_l_min -5
_diffrn_reflns_number 14596
_diffrn_reflns_point_group_measured_fraction_full 0.666
_diffrn_reflns_point_group_measured_fraction_max 0.644
_diffrn_reflns_theta_full 67.684
_diffrn_reflns_theta_max 72.636
_diffrn_reflns_theta_min 5.129
_diffrn_source 'Enhance (Cu) X-ray Source'
_exptl_absorpt_coefficient_mu 0.788
_exptl_absorpt_correction_T_max 1.00000
_exptl_absorpt_correction_T_min 0.51882
_exptl_absorpt_correction_type multi-scan
_exptl_absorpt_process_details
;
CrysAlisPro, Agilent Technologies,
Version 1.171.37.35 (release 13-08-2014 CrysAlis171 .NET)
(compiled Aug 13 2014,18:06:01)
Empirical absorption correction using spherical harmonics,
 implemented in SCALE3 ABSPACK scaling algorithm.
;
_exptl_crystal_colour 'clear light colourless'
_exptl_crystal_colour_lustre clear
_exptl_crystal_colour_modifier light
_exptl_crystal_colour_primary colourless
_exptl_crystal_density_diffrn 1.316
_exptl_crystal_description block
_exptl_crystal_F_000 2016
_exptl_crystal_size_max 0.65
_exptl_crystal_size_mid 0.5
_exptl_crystal_size_min 0.25
_refine_diff_density_max 0.261
_refine_diff_density_min -0.324
_refine_diff_density_rms 0.055
_refine_ls_abs_structure_details
;
 Flack x determined using 1002 quotients [(I+)-(I-)]/[(I+)+(I-)]
 (Parsons, Flack and Wagner, Acta Cryst. B69 (2013) 249-259).
;
_refine_ls_abs_structure_Flack 0.29(17)
_refine_ls_extinction_method none
_refine_ls_goodness_of_fit_ref 1.069
_refine_ls_hydrogen_treatment constr
_refine_ls_matrix_type full
_refine_ls_number_parameters 641
_refine_ls_number_reflns 6174
_refine_ls_number_restraints 1
_refine_ls_restrained_S_all 1.069
_refine_ls_R_factor_all 0.0612
_refine_ls_R_factor_gt 0.0568
_refine_ls_shift/su_max 0.000
_refine_ls_shift/su_mean 0.000
_refine_ls_structure_factor_coef Fsqd
_refine_ls_weighting_details 'w=1/[\s^2^(Fo^2^)+(0.1053P)^2^+0.9914P] where P=(Fo^2^+2Fc^2^)/3'
_refine_ls_weighting_scheme calc
_refine_ls_wR_factor_gt 0.1589
_refine_ls_wR_factor_ref 0.1641
_reflns_Friedel_coverage 0.238
_reflns_Friedel_fraction_full 0.286
_reflns_Friedel_fraction_max 0.265
_reflns_number_gt 5623
_reflns_number_total 6174
_reflns_threshold_expression 'I > 2\s(I)'
_cod_data_source_file c9ra02192b2.cif
_cod_data_source_block ljl-kjw-2-230k
_cod_database_code 7232635
_shelx_shelxl_version_number 2014/7
_shelx_space_group_comment
;
The symmetry employed for this shelxl refinement is uniquely defined
by the following loop, which should always be used as a source of
symmetry information in preference to the above space-group names.
They are only intended as comments.
;
_reflns_odcompleteness_completeness 99.75
_reflns_odcompleteness_iscentric 1
_reflns_odcompleteness_theta 66.97
_olex2_refinement_description
;
1. Fixed Uiso
 At 1.2 times of:
  All C(H) groups, All C(H,H) groups
 At 1.5 times of:
  All C(H,H,H) groups
2.a Ternary CH refined with riding coordinates:
 C41(H41), C14(H14)
2.b Secondary CH2 refined with riding coordinates:
 C53(H53A,H53B), C26(H26A,H26B)
2.c Aromatic/amide H refined with riding coordinates:
 C10(H10), C9(H9), C17(H17), C44(H44), C38(H38), C8(H8), C11(H11), C37(H37),
 C36(H36), C20(H20), C35(H35), C21(H21), C48(H48), C19(H19), C46(H46), C45(H45),
  C47(H47), C18(H18)
2.d Idealised Me refined as rotating group:
 C51(H51A,H51B,H51C), C2(H2A,H2B,H2C), C1(H1A,H1B,H1C), C54(H54A,H54B,H54C),
 C3(H3A,H3B,H3C), C24(H24A,H24B,H24C), C29(H29A,H29B,H29C), C28(H28A,H28B,H28C),
  C27(H27A,H27B,H27C), C30(H30A,H30B,H30C)
;
_olex2_submission_special_instructions 'No special instructions were received'

loop_
_space_group_symop_operation_xyz
'x, y, z'
'-x, -y, z+1/2'
'x+1/2, -y+1/2, z'
'-x+1/2, y+1/2, z+1/2'

loop_
_atom_site_label
_atom_site_type_symbol
_atom_site_fract_x
_atom_site_fract_y
_atom_site_fract_z
_atom_site_U_iso_or_equiv
_atom_site_adp_type
_atom_site_occupancy
_atom_site_site_symmetry_order
_atom_site_calc_flag
_atom_site_refinement_flags_posn
O14 O 0.55538(15) 0.19145(12) 0.0170(3) 0.0456(7) Uani 1 1 d .
O1 O 0.77977(14) 0.12543(11) 0.6270(3) 0.0432(6) Uani 1 1 d .
O12 O 0.52746(16) 0.14002(12) 0.4429(4) 0.0521(8) Uani 1 1 d .
O11 O 0.37589(15) 0.14791(12) 0.3973(4) 0.0498(7) Uani 1 1 d .
O10 O 0.45069(17) 0.29613(12) 0.1049(3) 0.0514(8) Uani 1 1 d .
O13 O 0.58341(16) 0.26675(13) 0.1340(4) 0.0549(8) Uani 1 1 d .
O5 O 0.72504(17) 0.39172(14) 0.9185(4) 0.0583(8) Uani 1 1 d .
O4 O 0.87479(16) 0.36415(13) 0.8658(4) 0.0562(8) Uani 1 1 d .
O7 O 0.68840(16) 0.34638(13) 0.5000(4) 0.0556(8) Uani 1 1 d .
O2 O 0.7698(2) 0.10087(13) 0.8616(4) 0.0617(9) Uani 1 1 d .
O8 O 0.43823(17) 0.39935(12) 0.1794(4) 0.0556(8) Uani 1 1 d .
N2 N 0.45363(17) 0.33301(13) 0.3385(4) 0.0393(7) Uani 1 1 d .
O6 O 0.64503(18) 0.27502(14) 0.6101(4) 0.0626(9) Uani 1 1 d .
O3 O 0.77407(19) 0.22956(12) 0.5687(3) 0.0550(8) Uani 1 1 d .
N1 N 0.77648(16) 0.18948(13) 0.7994(4) 0.0381(7) Uani 1 1 d .
O9 O 0.4759(2) 0.41952(13) 0.4004(4) 0.0725(11) Uani 1 1 d .
C5 C 0.77516(19) 0.13412(16) 0.7688(5) 0.0390(8) Uani 1 1 d .
C42 C 0.41530(19) 0.14161(16) 0.3048(5) 0.0403(8) Uani 1 1 d .
C49 C 0.51593(18) 0.20273(15) 0.2523(4) 0.0363(8) Uani 1 1 d .
C41 C 0.44687(19) 0.18936(15) 0.2333(4) 0.0389(8) Uani 1 1 d .
H41 H 0.4312 0.1965 0.1349 0.047 Uiso 1 1 calc R
C50 C 0.5543(2) 0.17002(15) 0.3609(5) 0.0402(8) Uani 1 1 d .
C39 C 0.45591(18) 0.25391(16) 0.4736(4) 0.0363(8) Uani 1 1 d .
C52 C 0.55454(19) 0.22564(16) 0.1288(5) 0.0398(8) Uani 1 1 d .
C25 C 0.6821(2) 0.31139(16) 0.6066(5) 0.0447(9) Uani 1 1 d .
C32 C 0.4573(2) 0.38836(16) 0.3112(5) 0.0417(9) Uani 1 1 d .
C14 C 0.7949(2) 0.33309(16) 0.7075(5) 0.0409(8) Uani 1 1 d .
H14 H 0.8075 0.3253 0.6071 0.049 Uiso 1 1 calc R
C33 C 0.45418(19) 0.29154(16) 0.2335(5) 0.0384(8) Uani 1 1 d .
C23 C 0.6936(2) 0.36258(15) 0.8441(5) 0.0442(9) Uani 1 1 d .
C7 C 0.78003(18) 0.21025(16) 0.9453(4) 0.0364(8) Uani 1 1 d .
C34 C 0.45381(19) 0.31004(16) 0.4816(4) 0.0379(8) Uani 1 1 d .
C10 C 0.7889(2) 0.26746(19) 1.2015(5) 0.0472(10) Uani 1 1 d .
H10 H 0.7916 0.2864 1.2885 0.057 Uiso 1 1 calc R
C16 C 0.8299(2) 0.43258(17) 0.7193(5) 0.0440(9) Uani 1 1 d .
C31 C 0.4470(2) 0.45355(16) 0.1136(5) 0.0462(10) Uani 1 1 d .
C4 C 0.7751(2) 0.06969(16) 0.5684(5) 0.0433(9) Uani 1 1 d .
C43 C 0.43046(18) 0.08682(16) 0.2471(5) 0.0398(8) Uani 1 1 d .
C12 C 0.78043(18) 0.26647(16) 0.9416(4) 0.0370(8) Uani 1 1 d .
C9 C 0.7879(2) 0.2123(2) 1.2023(5) 0.0492(10) Uani 1 1 d .
H9 H 0.7901 0.1943 1.2908 0.059 Uiso 1 1 calc R
C6 C 0.7749(2) 0.23228(15) 0.6990(5) 0.0386(8) Uani 1 1 d .
C40 C 0.46211(19) 0.23945(15) 0.3162(4) 0.0368(8) Uani 1 1 d .
C17 C 0.8707(2) 0.47109(19) 0.7706(6) 0.0571(12) Uani 1 1 d .
H17 H 0.9007 0.4620 0.8404 0.068 Uiso 1 1 calc R
C44 C 0.4075(2) 0.04251(17) 0.3220(6) 0.0491(10) Uani 1 1 d .
H44 H 0.3832 0.0476 0.4051 0.059 Uiso 1 1 calc R
C38 C 0.4504(2) 0.22361(17) 0.5982(5) 0.0440(9) Uani 1 1 d .
H38 H 0.4507 0.1862 0.5932 0.053 Uiso 1 1 calc R
C8 C 0.7838(2) 0.18250(17) 1.0749(5) 0.0451(9) Uani 1 1 d .
H8 H 0.7836 0.1450 1.0768 0.054 Uiso 1 1 calc R
C22 C 0.7247(2) 0.32672(15) 0.7310(4) 0.0396(8) Uani 1 1 d .
C15 C 0.8354(2) 0.37596(17) 0.7761(5) 0.0434(9) Uani 1 1 d .
C11 C 0.7857(2) 0.29543(18) 1.0691(5) 0.0448(9) Uani 1 1 d .
H11 H 0.7871 0.3329 1.0673 0.054 Uiso 1 1 calc R
C37 C 0.4444(2) 0.24964(19) 0.7323(5) 0.0469(10) Uani 1 1 d .
H37 H 0.4403 0.2295 0.8170 0.056 Uiso 1 1 calc R
C36 C 0.4445(2) 0.30508(19) 0.7391(5) 0.0490(10) Uani 1 1 d .
H36 H 0.4414 0.3219 0.8292 0.059 Uiso 1 1 calc R
C20 C 0.7824(3) 0.49927(19) 0.5649(6) 0.0572(12) Uani 1 1 d .
H20 H 0.7525 0.5088 0.4952 0.069 Uiso 1 1 calc R
C51 C 0.6240(2) 0.1759(2) 0.3612(6) 0.0559(11) Uani 1 1 d .
H51A H 0.6423 0.1488 0.4230 0.084 Uiso 1 1 calc GR
H51B H 0.6352 0.2110 0.3969 0.084 Uiso 1 1 calc GR
H51C H 0.6398 0.1716 0.2641 0.084 Uiso 1 1 calc GR
C35 C 0.4492(2) 0.33654(17) 0.6134(5) 0.0487(10) Uani 1 1 d .
H35 H 0.4493 0.3740 0.6183 0.058 Uiso 1 1 calc R
C2 C 0.7114(2) 0.0460(2) 0.6050(6) 0.0570(12) Uani 1 1 d .
H2A H 0.7092 0.0391 0.7075 0.086 Uiso 1 1 calc GR
H2B H 0.7058 0.0129 0.5526 0.086 Uiso 1 1 calc GR
H2C H 0.6787 0.0710 0.5781 0.086 Uiso 1 1 calc GR
C13 C 0.7732(2) 0.28393(16) 0.7869(4) 0.0382(8) Uani 1 1 d .
C21 C 0.7853(2) 0.44688(18) 0.6147(5) 0.0509(10) Uani 1 1 d .
H21 H 0.7574 0.4211 0.5785 0.061 Uiso 1 1 calc R
C48 C 0.4663(2) 0.07920(19) 0.1232(5) 0.0510(10) Uani 1 1 d .
H48 H 0.4819 0.1086 0.0716 0.061 Uiso 1 1 calc R
C19 C 0.8236(3) 0.53756(18) 0.6180(7) 0.0633(14) Uani 1 1 d .
H19 H 0.8214 0.5729 0.5846 0.076 Uiso 1 1 calc R
C53 C 0.5943(2) 0.20770(18) -0.1059(5) 0.0492(10) Uani 1 1 d .
H53A H 0.6355 0.2197 -0.0724 0.059 Uiso 1 1 calc R
H53B H 0.5743 0.2371 -0.1581 0.059 Uiso 1 1 calc R
C46 C 0.4560(2) -0.0167(2) 0.1521(7) 0.0619(14) Uani 1 1 d .
H46 H 0.4649 -0.0515 0.1202 0.074 Uiso 1 1 calc R
C1 C 0.8298(2) 0.03558(19) 0.6216(6) 0.0596(12) Uani 1 1 d .
H1A H 0.8689 0.0538 0.6016 0.089 Uiso 1 1 calc GR
H1B H 0.8293 0.0014 0.5725 0.089 Uiso 1 1 calc GR
H1C H 0.8258 0.0299 0.7244 0.089 Uiso 1 1 calc GR
C45 C 0.4202(3) -0.00882(19) 0.2748(6) 0.0590(12) Uani 1 1 d .
H45 H 0.4046 -0.0383 0.3259 0.071 Uiso 1 1 calc R
C54 C 0.6013(3) 0.1601(2) -0.2023(6) 0.0650(14) Uani 1 1 d .
H54A H 0.6263 0.1697 -0.2855 0.097 Uiso 1 1 calc GR
H54B H 0.5602 0.1483 -0.2337 0.097 Uiso 1 1 calc GR
H54C H 0.6218 0.1316 -0.1501 0.097 Uiso 1 1 calc GR
C3 C 0.7804(2) 0.07942(19) 0.4065(5) 0.0517(11) Uani 1 1 d .
H3A H 0.7476 0.1037 0.3760 0.078 Uiso 1 1 calc GR
H3B H 0.7761 0.0458 0.3557 0.078 Uiso 1 1 calc GR
H3C H 0.8210 0.0949 0.3851 0.078 Uiso 1 1 calc GR
C24 C 0.6234(3) 0.3605(2) 0.8584(7) 0.0653(14) Uani 1 1 d .
H24A H 0.6116 0.3294 0.9143 0.098 Uiso 1 1 calc GR
H24B H 0.6046 0.3583 0.7635 0.098 Uiso 1 1 calc GR
H24C H 0.6087 0.3925 0.9065 0.098 Uiso 1 1 calc GR
C47 C 0.4787(3) 0.0270(2) 0.0769(7) 0.0650(14) Uani 1 1 d .
H47 H 0.5027 0.0215 -0.0065 0.078 Uiso 1 1 calc R
C18 C 0.8676(3) 0.5236(2) 0.7194(7) 0.0667(15) Uani 1 1 d .
H18 H 0.8956 0.5493 0.7544 0.080 Uiso 1 1 calc R
C29 C 0.5156(3) 0.4675(3) 0.1160(8) 0.0762(17) Uani 1 1 d .
H29A H 0.5293 0.4716 0.2149 0.114 Uiso 1 1 calc GR
H29B H 0.5223 0.5006 0.0643 0.114 Uiso 1 1 calc GR
H29C H 0.5394 0.4391 0.0706 0.114 Uiso 1 1 calc GR
C26 C 0.6469(3) 0.3389(3) 0.3743(6) 0.0696(15) Uani 1 1 d .
H26A H 0.6033 0.3348 0.4054 0.084 Uiso 1 1 calc R
H26B H 0.6591 0.3070 0.3202 0.084 Uiso 1 1 calc R
C28 C 0.4082(4) 0.4948(3) 0.1915(9) 0.100(3) Uani 1 1 d .
H28A H 0.3643 0.4852 0.1854 0.150 Uiso 1 1 calc GR
H28B H 0.4147 0.5294 0.1475 0.150 Uiso 1 1 calc GR
H28C H 0.4208 0.4962 0.2917 0.150 Uiso 1 1 calc GR
C27 C 0.6540(5) 0.3874(3) 0.2836(7) 0.105(3) Uani 1 1 d .
H27A H 0.6273 0.3844 0.1995 0.157 Uiso 1 1 calc GR
H27B H 0.6973 0.3909 0.2534 0.157 Uiso 1 1 calc GR
H27C H 0.6419 0.4186 0.3388 0.157 Uiso 1 1 calc GR
C30 C 0.4235(5) 0.4451(2) -0.0369(7) 0.109(3) Uani 1 1 d .
H30A H 0.4493 0.4185 -0.0845 0.163 Uiso 1 1 calc GR
H30B H 0.4256 0.4784 -0.0896 0.163 Uiso 1 1 calc GR
H30C H 0.3805 0.4327 -0.0338 0.163 Uiso 1 1 calc GR

loop_
_atom_site_aniso_label
_atom_site_aniso_U_11
_atom_site_aniso_U_22
_atom_site_aniso_U_33
_atom_site_aniso_U_23
_atom_site_aniso_U_13
_atom_site_aniso_U_12
O14 0.0618(17) 0.0405(14) 0.0346(16) -0.0026(12) 0.0111(13) -0.0067(12)
O1 0.0641(16) 0.0321(13) 0.0333(14) -0.0016(12) 0.0035(14) 0.0001(11)
O12 0.0692(18) 0.0455(16) 0.0416(18) 0.0115(14) -0.0043(15) 0.0040(14)
O11 0.0620(17) 0.0459(15) 0.0415(17) 0.0025(14) 0.0164(15) -0.0004(13)
O10 0.085(2) 0.0461(16) 0.0236(15) 0.0078(13) -0.0027(14) 0.0033(14)
O13 0.074(2) 0.0517(17) 0.0391(17) -0.0026(14) 0.0069(16) -0.0213(15)
O5 0.077(2) 0.0535(18) 0.0446(18) -0.0148(16) 0.0063(17) -0.0023(16)
O4 0.0664(19) 0.0477(16) 0.054(2) -0.0005(16) -0.0148(17) -0.0024(14)
O7 0.077(2) 0.0519(17) 0.0383(17) 0.0113(15) -0.0171(16) -0.0107(15)
O2 0.113(3) 0.0351(15) 0.0374(17) 0.0056(14) 0.0037(18) -0.0031(16)
O8 0.084(2) 0.0347(15) 0.0483(19) 0.0124(14) -0.0219(17) -0.0109(14)
N2 0.0563(18) 0.0329(15) 0.0288(17) 0.0043(14) 0.0003(14) 0.0022(13)
O6 0.077(2) 0.0594(19) 0.051(2) 0.0054(17) -0.0099(18) -0.0243(17)
O3 0.102(3) 0.0372(14) 0.0260(15) -0.0016(12) 0.0000(16) -0.0005(15)
N1 0.0517(17) 0.0348(16) 0.0277(16) 0.0021(14) 0.0007(14) 0.0007(13)
O9 0.147(4) 0.0374(15) 0.0333(16) -0.0020(14) -0.007(2) -0.0068(19)
C5 0.050(2) 0.0337(18) 0.033(2) 0.0009(16) 0.0022(17) 0.0002(15)
C42 0.0441(18) 0.0415(19) 0.035(2) 0.0033(17) -0.0024(17) -0.0003(16)
C49 0.0490(19) 0.0314(16) 0.0286(18) -0.0009(15) 0.0036(16) 0.0012(15)
C41 0.054(2) 0.0381(19) 0.0249(18) 0.0048(15) 0.0055(16) 0.0051(15)
C50 0.061(2) 0.0313(17) 0.0284(18) -0.0017(16) 0.0002(18) 0.0020(16)
C39 0.0459(19) 0.0362(18) 0.0268(19) 0.0014(15) 0.0028(16) 0.0013(15)
C52 0.0507(19) 0.0385(19) 0.030(2) 0.0009(16) 0.0025(18) 0.0013(16)
C25 0.058(2) 0.0400(19) 0.036(2) 0.0019(18) -0.0016(19) -0.0015(17)
C32 0.056(2) 0.0314(18) 0.038(2) 0.0044(17) 0.0030(18) 0.0025(16)
C14 0.056(2) 0.0370(18) 0.0292(19) 0.0017(16) 0.0017(17) 0.0015(16)
C33 0.050(2) 0.0343(18) 0.031(2) 0.0017(16) 0.0035(17) 0.0025(15)
C23 0.066(2) 0.0316(17) 0.035(2) 0.0057(17) 0.0040(19) 0.0014(17)
C7 0.0415(18) 0.041(2) 0.0267(19) -0.0004(16) -0.0023(15) -0.0010(15)
C34 0.0493(19) 0.0383(19) 0.0260(19) 0.0026(16) 0.0026(16) 0.0035(15)
C10 0.055(2) 0.058(3) 0.028(2) -0.0052(19) -0.0023(18) -0.0076(19)
C16 0.054(2) 0.0386(19) 0.040(2) -0.0037(17) 0.0118(19) 0.0001(16)
C31 0.061(2) 0.0335(18) 0.044(2) 0.0126(18) -0.007(2) -0.0046(16)
C4 0.051(2) 0.0356(18) 0.043(2) -0.0058(18) -0.0008(18) -0.0005(16)
C43 0.0438(18) 0.0404(19) 0.035(2) -0.0026(17) -0.0042(17) -0.0031(15)
C12 0.0458(18) 0.042(2) 0.0235(19) 0.0025(16) 0.0008(15) -0.0012(16)
C9 0.060(2) 0.063(3) 0.025(2) 0.010(2) -0.0006(18) -0.004(2)
C6 0.056(2) 0.0300(18) 0.029(2) 0.0006(15) 0.0018(17) -0.0022(15)
C40 0.0492(19) 0.0323(17) 0.0290(19) 0.0035(15) 0.0004(16) 0.0020(15)
C17 0.066(3) 0.044(2) 0.061(3) -0.003(2) 0.005(2) -0.005(2)
C44 0.058(2) 0.040(2) 0.049(3) 0.0010(19) 0.002(2) -0.0084(18)
C38 0.057(2) 0.0403(19) 0.035(2) 0.0057(18) 0.0018(18) 0.0018(16)
C8 0.061(2) 0.041(2) 0.034(2) 0.0075(18) -0.0016(19) -0.0017(17)
C22 0.056(2) 0.0339(18) 0.0288(19) 0.0040(16) -0.0005(17) -0.0025(15)
C15 0.051(2) 0.040(2) 0.039(2) -0.0043(17) 0.0059(19) 0.0003(16)
C11 0.059(2) 0.044(2) 0.031(2) -0.0007(18) -0.0019(18) -0.0021(18)
C37 0.061(2) 0.053(2) 0.027(2) 0.0091(18) 0.0040(19) 0.0006(19)
C36 0.071(3) 0.053(2) 0.0228(19) -0.0023(17) 0.0040(19) 0.007(2)
C20 0.074(3) 0.045(2) 0.052(3) 0.008(2) 0.014(2) 0.011(2)
C51 0.058(2) 0.055(2) 0.055(3) 0.005(2) -0.006(2) 0.006(2)
C35 0.075(3) 0.040(2) 0.031(2) -0.0016(18) 0.005(2) 0.0067(18)
C2 0.062(3) 0.057(3) 0.052(3) -0.005(2) -0.001(2) -0.011(2)
C13 0.055(2) 0.0349(19) 0.0253(19) -0.0006(16) 0.0000(16) -0.0016(15)
C21 0.065(2) 0.043(2) 0.045(3) 0.005(2) 0.007(2) 0.0003(18)
C48 0.057(2) 0.054(2) 0.042(2) -0.006(2) 0.005(2) -0.0045(19)
C19 0.085(3) 0.033(2) 0.072(4) 0.005(2) 0.032(3) 0.004(2)
C53 0.065(2) 0.047(2) 0.035(2) 0.0030(19) 0.010(2) -0.0046(19)
C46 0.069(3) 0.043(2) 0.073(4) -0.019(2) -0.022(3) 0.004(2)
C1 0.072(3) 0.045(2) 0.062(3) -0.004(2) -0.009(3) 0.009(2)
C45 0.072(3) 0.041(2) 0.064(3) -0.002(2) -0.013(3) -0.007(2)
C54 0.097(4) 0.051(3) 0.047(3) -0.006(2) 0.022(3) -0.005(2)
C3 0.063(2) 0.047(2) 0.045(3) -0.008(2) 0.002(2) 0.0040(19)
C24 0.071(3) 0.059(3) 0.066(3) -0.011(3) 0.011(3) 0.006(2)
C47 0.073(3) 0.066(3) 0.055(3) -0.023(3) 0.005(3) 0.006(2)
C18 0.073(3) 0.044(2) 0.083(4) -0.009(3) 0.018(3) -0.014(2)
C29 0.071(3) 0.085(4) 0.072(4) 0.033(3) 0.001(3) -0.009(3)
C26 0.088(4) 0.077(3) 0.044(3) 0.001(3) -0.023(3) 0.000(3)
C28 0.129(6) 0.075(4) 0.094(5) 0.045(4) 0.047(5) 0.050(4)
C27 0.179(8) 0.084(5) 0.052(4) 0.012(3) -0.034(4) 0.032(5)
C30 0.203(9) 0.056(3) 0.067(4) 0.033(3) -0.067(5) -0.041(4)

loop_
_atom_type_symbol
_atom_type_description
_atom_type_scat_dispersion_real
_atom_type_scat_dispersion_imag
_atom_type_scat_source
C C 0.0181 0.0091 'International Tables Vol C Tables 4.2.6.8 and 6.1.1.4'
H H 0.0000 0.0000 'International Tables Vol C Tables 4.2.6.8 and 6.1.1.4'
N N 0.0311 0.0180 'International Tables Vol C Tables 4.2.6.8 and 6.1.1.4'
O O 0.0492 0.0322 'International Tables Vol C Tables 4.2.6.8 and 6.1.1.4'

loop_
_geom_angle_atom_site_label_1
_geom_angle_atom_site_label_2
_geom_angle_atom_site_label_3
_geom_angle
C52 O14 C53 115.5(3)
C5 O1 C4 120.2(3)
C25 O7 C26 116.4(4)
C32 O8 C31 121.9(3)
C32 N2 C33 126.3(3)
C32 N2 C34 123.7(3)
C33 N2 C34 109.8(3)
C5 N1 C7 122.6(3)
C5 N1 C6 127.4(4)
C6 N1 C7 110.0(3)
O1 C5 N1 110.8(3)
O2 C5 O1 126.8(4)
O2 C5 N1 122.4(4)
O11 C42 C41 120.8(4)
O11 C42 C43 121.3(4)
C43 C42 C41 117.7(4)
C41 C49 C50 118.3(3)
C41 C49 C52 121.3(3)
C41 C49 C40 58.0(2)
C50 C49 C40 116.7(3)
C52 C49 C50 114.0(3)
C52 C49 C40 117.0(3)
C42 C41 H41 113.2
C49 C41 C42 123.4(3)
C49 C41 H41 113.2
C40 C41 C42 121.7(3)
C40 C41 C49 63.2(3)
C40 C41 H41 113.2
O12 C50 C49 119.4(4)
O12 C50 C51 121.9(4)
C51 C50 C49 118.6(4)
C34 C39 C40 107.0(3)
C38 C39 C34 120.0(4)
C38 C39 C40 133.0(4)
O14 C52 C49 110.4(3)
O13 C52 O14 124.8(4)
O13 C52 C49 124.7(4)
O7 C25 C22 109.8(3)
O6 C25 O7 125.7(4)
O6 C25 C22 124.3(4)
O8 C32 N2 110.8(4)
O9 C32 O8 127.2(4)
O9 C32 N2 122.1(4)
C22 C14 H14 112.4
C15 C14 H14 112.4
C15 C14 C22 125.0(4)
C13 C14 H14 112.4
C13 C14 C22 62.8(3)
C13 C14 C15 123.1(4)
O10 C33 N2 127.6(4)
O10 C33 C40 126.1(4)
N2 C33 C40 106.3(3)
O5 C23 C22 120.3(4)
O5 C23 C24 121.6(4)
C24 C23 C22 118.1(4)
C12 C7 N1 109.6(3)
C8 C7 N1 129.0(4)
C8 C7 C12 121.3(4)
C39 C34 N2 110.4(3)
C35 C34 N2 128.0(3)
C35 C34 C39 121.6(4)
C9 C10 H10 120.0
C9 C10 C11 119.9(4)
C11 C10 H10 120.0
C17 C16 C15 118.9(4)
C17 C16 C21 119.1(4)
C21 C16 C15 122.1(4)
O8 C31 C29 108.9(4)
O8 C31 C28 110.9(4)
C29 C31 C28 111.5(5)
C30 C31 O8 102.1(4)
C30 C31 C29 111.8(6)
C30 C31 C28 111.2(6)
O1 C4 C2 110.0(3)
O1 C4 C1 110.6(3)
O1 C4 C3 101.7(3)
C2 C4 C1 113.1(4)
C2 C4 C3 110.4(4)
C3 C4 C1 110.5(4)
C44 C43 C42 118.1(4)
C48 C43 C42 122.4(4)
C48 C43 C44 119.6(4)
C7 C12 C13 108.2(3)
C11 C12 C7 120.0(4)
C11 C12 C13 131.8(4)
C10 C9 H9 119.1
C10 C9 C8 121.9(4)
C8 C9 H9 119.1
O3 C6 N1 127.8(4)
O3 C6 C13 125.4(4)
N1 C6 C13 106.8(3)
C41 C40 C49 58.8(2)
C41 C40 C39 132.4(3)
C41 C40 C33 115.6(3)
C39 C40 C49 124.3(3)
C39 C40 C33 105.8(3)
C33 C40 C49 112.8(3)
C16 C17 H17 119.8
C16 C17 C18 120.5(5)
C18 C17 H17 119.8
C43 C44 H44 119.6
C45 C44 C43 120.7(5)
C45 C44 H44 119.6
C39 C38 H38 120.3
C39 C38 C37 119.3(4)
C37 C38 H38 120.3
C7 C8 C9 117.9(4)
C7 C8 H8 121.1
C9 C8 H8 121.1
C25 C22 C14 120.4(4)
C25 C22 C23 114.2(4)
C25 C22 C13 118.1(3)
C14 C22 C23 117.6(3)
C14 C22 C13 58.2(3)
C23 C22 C13 117.2(3)
O4 C15 C14 120.5(4)
O4 C15 C16 121.2(4)
C16 C15 C14 118.1(4)
C10 C11 H11 120.5
C12 C11 C10 118.9(4)
C12 C11 H11 120.5
C38 C37 H37 119.9
C36 C37 C38 120.1(4)
C36 C37 H37 119.9
C37 C36 H36 119.4
C37 C36 C35 121.3(4)
C35 C36 H36 119.4
C21 C20 H20 119.9
C19 C20 H20 119.9
C19 C20 C21 120.3(5)
C50 C51 H51A 109.5
C50 C51 H51B 109.5
C50 C51 H51C 109.5
H51A C51 H51B 109.5
H51A C51 H51C 109.5
H51B C51 H51C 109.5
C34 C35 C36 117.7(4)
C34 C35 H35 121.2
C36 C35 H35 121.2
C4 C2 H2A 109.5
C4 C2 H2B 109.5
C4 C2 H2C 109.5
H2A C2 H2B 109.5
H2A C2 H2C 109.5
H2B C2 H2C 109.5
C14 C13 C12 132.1(4)
C14 C13 C6 115.0(3)
C14 C13 C22 59.0(3)
C12 C13 C6 105.1(3)
C12 C13 C22 125.2(3)
C6 C13 C22 114.5(3)
C16 C21 H21 120.0
C20 C21 C16 120.0(5)
C20 C21 H21 120.0
C43 C48 H48 120.5
C43 C48 C47 118.9(5)
C47 C48 H48 120.5
C20 C19 H19 120.1
C18 C19 C20 119.9(5)
C18 C19 H19 120.1
O14 C53 H53A 110.2
O14 C53 H53B 110.2
O14 C53 C54 107.4(4)
H53A C53 H53B 108.5
C54 C53 H53A 110.2
C54 C53 H53B 110.2
C45 C46 H46 120.2
C45 C46 C47 119.6(5)
C47 C46 H46 120.2
C4 C1 H1A 109.5
C4 C1 H1B 109.5
C4 C1 H1C 109.5
H1A C1 H1B 109.5
H1A C1 H1C 109.5
H1B C1 H1C 109.5
C44 C45 H45 120.0
C46 C45 C44 120.0(5)
C46 C45 H45 120.0
C53 C54 H54A 109.5
C53 C54 H54B 109.5
C53 C54 H54C 109.5
H54A C54 H54B 109.5
H54A C54 H54C 109.5
H54B C54 H54C 109.5
C4 C3 H3A 109.5
C4 C3 H3B 109.5
C4 C3 H3C 109.5
H3A C3 H3B 109.5
H3A C3 H3C 109.5
H3B C3 H3C 109.5
C23 C24 H24A 109.5
C23 C24 H24B 109.5
C23 C24 H24C 109.5
H24A C24 H24B 109.5
H24A C24 H24C 109.5
H24B C24 H24C 109.5
C48 C47 H47 119.4
C46 C47 C48 121.1(5)
C46 C47 H47 119.4
C17 C18 H18 119.8
C19 C18 C17 120.4(5)
C19 C18 H18 119.8
C31 C29 H29A 109.5
C31 C29 H29B 109.5
C31 C29 H29C 109.5
H29A C29 H29B 109.5
H29A C29 H29C 109.5
H29B C29 H29C 109.5
O7 C26 H26A 110.4
O7 C26 H26B 110.4
O7 C26 C27 106.5(5)
H26A C26 H26B 108.6
C27 C26 H26A 110.4
C27 C26 H26B 110.4
C31 C28 H28A 109.5
C31 C28 H28B 109.5
C31 C28 H28C 109.5
H28A C28 H28B 109.5
H28A C28 H28C 109.5
H28B C28 H28C 109.5
C26 C27 H27A 109.5
C26 C27 H27B 109.5
C26 C27 H27C 109.5
H27A C27 H27B 109.5
H27A C27 H27C 109.5
H27B C27 H27C 109.5
C31 C30 H30A 109.5
C31 C30 H30B 109.5
C31 C30 H30C 109.5
H30A C30 H30B 109.5
H30A C30 H30C 109.5
H30B C30 H30C 109.5

loop_
_geom_bond_atom_site_label_1
_geom_bond_atom_site_label_2
_geom_bond_distance
O14 C52 1.333(5)
O14 C53 1.455(5)
O1 C5 1.325(5)
O1 C4 1.488(5)
O12 C50 1.202(5)
O11 C42 1.200(5)
O10 C33 1.190(5)
O13 C52 1.189(5)
O5 C23 1.197(6)
O4 C15 1.208(6)
O7 C25 1.317(5)
O7 C26 1.463(6)
O2 C5 1.192(5)
O8 C32 1.307(5)
O8 C31 1.486(4)
N2 C32 1.398(5)
N2 C33 1.411(5)
N2 C34 1.434(5)
O6 C25 1.196(5)
O3 C6 1.200(5)
N1 C5 1.402(5)
N1 C7 1.439(5)
N1 C6 1.408(5)
O9 C32 1.194(6)
C42 C41 1.510(5)
C42 C43 1.494(6)
C49 C41 1.506(5)
C49 C50 1.521(6)
C49 C52 1.510(5)
C49 C40 1.571(5)
C41 H41 0.9800
C41 C40 1.493(6)
C50 C51 1.480(6)
C39 C34 1.395(5)
C39 C40 1.497(5)
C39 C38 1.375(6)
C25 C22 1.504(6)
C14 H14 0.9800
C14 C22 1.506(6)
C14 C15 1.504(6)
C14 C13 1.494(5)
C33 C40 1.509(5)
C23 C22 1.519(6)
C23 C24 1.489(7)
C7 C12 1.395(5)
C7 C8 1.379(6)
C34 C35 1.382(6)
C10 H10 0.9300
C10 C9 1.369(7)
C10 C11 1.403(6)
C16 C17 1.371(7)
C16 C15 1.504(6)
C16 C21 1.393(7)
C31 C29 1.491(7)
C31 C28 1.493(8)
C31 C30 1.485(7)
C4 C2 1.505(6)
C4 C1 1.514(6)
C4 C3 1.513(7)
C43 C44 1.385(6)
C43 C48 1.381(6)
C12 C11 1.379(6)
C12 C13 1.496(5)
C9 H9 0.9300
C9 C8 1.389(6)
C6 C13 1.515(5)
C17 H17 0.9300
C17 C18 1.386(7)
C44 H44 0.9300
C44 C45 1.372(7)
C38 H38 0.9300
C38 C37 1.398(6)
C8 H8 0.9300
C22 C13 1.562(6)
C11 H11 0.9300
C37 H37 0.9300
C37 C36 1.377(7)
C36 H36 0.9300
C36 C35 1.399(6)
C20 H20 0.9300
C20 C21 1.379(6)
C20 C19 1.378(8)
C51 H51A 0.9600
C51 H51B 0.9600
C51 H51C 0.9600
C35 H35 0.9300
C2 H2A 0.9600
C2 H2B 0.9600
C2 H2C 0.9600
C21 H21 0.9300
C48 H48 0.9300
C48 C47 1.389(7)
C19 H19 0.9300
C19 C18 1.361(9)
C53 H53A 0.9700
C53 H53B 0.9700
C53 C54 1.484(6)
C46 H46 0.9300
C46 C45 1.372(8)
C46 C47 1.372(8)
C1 H1A 0.9600
C1 H1B 0.9600
C1 H1C 0.9600
C45 H45 0.9300
C54 H54A 0.9600
C54 H54B 0.9600
C54 H54C 0.9600
C3 H3A 0.9600
C3 H3B 0.9600
C3 H3C 0.9600
C24 H24A 0.9600
C24 H24B 0.9600
C24 H24C 0.9600
C47 H47 0.9300
C18 H18 0.9300
C29 H29A 0.9600
C29 H29B 0.9600
C29 H29C 0.9600
C26 H26A 0.9700
C26 H26B 0.9700
C26 C27 1.472(9)
C28 H28A 0.9600
C28 H28B 0.9600
C28 H28C 0.9600
C27 H27A 0.9600
C27 H27B 0.9600
C27 H27C 0.9600
C30 H30A 0.9600
C30 H30B 0.9600
C30 H30C 0.9600
